data_1505889
loop_
_publ_author_name
'Kaewtong, Chatthai'
'Fuangswasdi, Saowarux'
'Muangsin, Nongnuj'
'Chaichit, Narongsak'
'Vicens, Jacques'
'Pulpoka, Buncha'

_publ_section_title
;
 Novel C3v-symmetrical N7-Hexahomotriazacalix[3]cryptand: a highly
 efficient receptor for halide anions.
;
_journal_issue 8
_journal_name_full 'Organic letters'
_journal_page_first 1561
_journal_page_last 1564
_journal_paper_doi 10.1021/ol060052e
_journal_volume 8
_journal_year 2006
_chemical_formula_sum 'C57 H60 Cl3 N7 O6'
_chemical_formula_weight 1045.47
_space_group_IT_number 14
_symmetry_space_group_name_Hall '-P 2yn'
_symmetry_space_group_name_H-M 'P 1 21/n 1'
_audit_creation_date 2005-12-08T14:09:52-00:00
_audit_creation_method 'WinGX routine CIF_UPDATE'
_cell_angle_alpha 90
_cell_angle_beta 97.5990(10)
_cell_angle_gamma 90
_cell_formula_units_Z 4
_cell_length_a 13.2968(2)
_cell_length_b 19.1906(3)
_cell_length_c 23.6024(5)
_cell_measurement_temperature 293(2)
_cell_volume 5969.82(18)
_computing_structure_refinement 'SHELXL-97 (Sheldrick, 1997)'
_diffrn_measured_fraction_theta_full 0.924
_diffrn_measured_fraction_theta_max 0.924
_diffrn_radiation_type MoK\a
_diffrn_radiation_wavelength 0.71073
_diffrn_reflns_av_R_equivalents 0.054
_diffrn_reflns_limit_h_max 18
_diffrn_reflns_limit_h_min -17
_diffrn_reflns_limit_k_max 26
_diffrn_reflns_limit_k_min -12
_diffrn_reflns_limit_l_max 32
_diffrn_reflns_limit_l_min -33
_diffrn_reflns_number 42260
_diffrn_reflns_theta_full 30.49
_diffrn_reflns_theta_max 30.49
_diffrn_reflns_theta_min 1.37
_exptl_absorpt_coefficient_mu 0.205
_exptl_crystal_density_diffrn 1.163
_exptl_crystal_density_method 'not measured'
_exptl_crystal_F_000 2200
_refine_diff_density_max 1.255
_refine_diff_density_min -0.615
_refine_ls_extinction_method none
_refine_ls_goodness_of_fit_ref 1.004
_refine_ls_hydrogen_treatment mixed
_refine_ls_matrix_type full
_refine_ls_number_parameters 658
_refine_ls_number_reflns 16811
_refine_ls_number_restraints 0
_refine_ls_restrained_S_all 1.004
_refine_ls_R_factor_gt 0.1046
_refine_ls_shift/su_max 1.47
_refine_ls_structure_factor_coef Fsqd
_refine_ls_weighting_details 'calc w=1/[\s^2^(Fo^2^)+(0.2000P)^2^+0.0000P] where P=(Fo^2^+2Fc^2^)/3'
_refine_ls_weighting_scheme calc
_refine_ls_wR_factor_ref 0.3769
_reflns_number_gt 6009
_reflns_number_total 16811
_reflns_threshold_expression >2sigma(I)
_cod_data_source_file ol060052erom20060110_101436.cif
_cod_data_source_block ck61m
_cod_database_code 1505889

loop_
_symmetry_equiv_pos_as_xyz
'x, y, z'
'-x+1/2, y+1/2, -z+1/2'
'-x, -y, -z'
'x-1/2, -y-1/2, z-1/2'

loop_
_atom_site_label
_atom_site_type_symbol
_atom_site_fract_x
_atom_site_fract_y
_atom_site_fract_z
_atom_site_U_iso_or_equiv
_atom_site_adp_type
_atom_site_occupancy
_atom_site_calc_flag
_atom_site_refinement_flags
HN1 H -0.0088 0.1508 -0.1973 0.103 Uiso 1 d .
HN2 H 0.0614 0.3406 -0.2066 0.05 Uiso 1 d .
HN3 H 0.201 0.2571 -0.2456 0.05 Uiso 1 d .
C001 C 0.0372(3) 0.1806(2) -0.01184(18) 0.0600(10) Uani 1 d .
C002 C 0.0777(3) 0.0633(2) -0.04261(17) 0.0544(9) Uani 1 d .
C003 C 0.2912(3) 0.2941(2) -0.13124(16) 0.0536(9) Uani 1 d .
C004 C 0.3476(3) 0.1235(2) -0.18237(17) 0.0575(9) Uani 1 d .
C005 C 0.3181(3) 0.07811(19) -0.14219(17) 0.0537(9) Uani 1 d .
C006 C 0.0816(3) 0.0082(2) -0.08849(18) 0.0594(10) Uani 1 d .
H00A H 0.0646 -0.0369 -0.0738 0.071 Uiso 1 calc R
H00B H 0.0321 0.0191 -0.1213 0.071 Uiso 1 calc R
C007 C 0.2408(3) 0.2755(2) -0.08540(17) 0.0595(10) Uani 1 d .
C008 C 0.0321(3) 0.1283(2) -0.05376(16) 0.0539(9) Uani 1 d .
C009 C 0.3936(3) 0.2799(2) -0.13198(17) 0.0609(10) Uani 1 d .
C010 C 0.0028(3) 0.2549(2) -0.0259(2) 0.0675(11) Uani 1 d .
H01A H -0.0433 0.2558 -0.0613 0.081 Uiso 1 calc R
H01B H -0.0325 0.2733 0.0043 0.081 Uiso 1 calc R
C011 C 0.4459(3) 0.2464(3) -0.08589(18) 0.0707(12) Uani 1 d .
H011 H 0.5152 0.2387 -0.0844 0.085 Uiso 1 calc R
C012 C 0.1241(3) 0.0994(2) 0.05431(18) 0.0646(11) Uani 1 d .
C013 C 0.4503(3) 0.1382(2) -0.18584(18) 0.0655(11) Uani 1 d .
C014 C 0.1910(3) -0.0567(2) -0.14182(18) 0.0665(11) Uani 1 d .
H01C H 0.2518 -0.0534 -0.1603 0.08 Uiso 1 calc R
H01D H 0.1332 -0.0578 -0.1715 0.08 Uiso 1 calc R
C015 C 0.1239(3) 0.0491(2) 0.01229(18) 0.0584(10) Uani 1 d .
H015 H 0.1547 0.0062 0.0208 0.07 Uiso 1 calc R
C016 C 0.2935(3) 0.2396(3) -0.04086(18) 0.0731(12) Uani 1 d .
H016 H 0.261 0.2258 -0.0102 0.088 Uiso 1 calc R
C017 C 0.4939(3) 0.0560(3) -0.1107(2) 0.0743(12) Uani 1 d .
C018 C 0.2064(3) 0.0687(2) -0.13690(19) 0.0637(10) Uani 1 d .
H01E H 0.1832 0.1086 -0.117 0.076 Uiso 1 calc R
H01F H 0.1684 0.0676 -0.1749 0.076 Uiso 1 calc R
C019 C 0.5224(3) 0.1020(3) -0.1500(2) 0.0729(12) Uani 1 d .
H019 H 0.5909 0.109 -0.1524 0.087 Uiso 1 calc R
C020 C 0.0826(3) 0.1641(2) 0.04245(18) 0.0635(11) Uani 1 d .
H020 H 0.0851 0.1972 0.0714 0.076 Uiso 1 calc R
C021 C -0.1186(3) 0.1283(3) -0.1216(2) 0.0709(12) Uani 1 d .
H02A H -0.1559 0.1585 -0.0989 0.085 Uiso 1 calc R
H02B H -0.131 0.0805 -0.1111 0.085 Uiso 1 calc R
C022 C 0.1272(3) 0.2872(2) -0.08774(19) 0.0682(11) Uani 1 d .
H02C H 0.1081 0.3276 -0.1114 0.082 Uiso 1 calc R
H02D H 0.0918 0.2472 -0.1059 0.082 Uiso 1 calc R
C023 C 0.1941(3) -0.1237(2) -0.10818(19) 0.0638(11) Uani 1 d .
C024 C 0.5960(3) 0.2901(3) -0.2291(2) 0.0745(13) Uani 1 d .
H02E H 0.5575 0.3132 -0.2615 0.089 Uiso 1 calc R
H02F H 0.6394 0.2557 -0.2437 0.089 Uiso 1 calc R
C025 C -0.1556(3) 0.1385(3) -0.1823(2) 0.0787(13) Uani 1 d .
C026 C 0.4469(3) 0.3034(3) -0.1832(2) 0.0801(13) Uani 1 d .
H02G H 0.3967 0.3077 -0.2168 0.096 Uiso 1 calc R
H02H H 0.477 0.3489 -0.1751 0.096 Uiso 1 calc R
C027 C 0.2515(4) -0.1296(3) -0.0549(2) 0.0810(13) Uani 1 d .
H027 H 0.2862 -0.0914 -0.0377 0.097 Uiso 1 calc R
C028 C 0.3953(4) 0.2237(3) -0.04133(19) 0.0797(13) Uani 1 d .
C029 C 0.6614(3) 0.3434(2) -0.1937(2) 0.0724(12) Uani 1 d .
C030 C 0.3928(3) 0.0438(2) -0.1058(2) 0.0699(11) Uani 1 d .
H030 H 0.3751 0.0129 -0.0784 0.084 Uiso 1 calc R
C031 C -0.0300(4) 0.4254(2) 0.0474(2) 0.0800(13) Uani 1 d .
H031 H -0.0753 0.4406 0.0164 0.096 Uiso 1 calc R
C032 C 0.0550(3) 0.3875(2) 0.0380(2) 0.0688(11) Uani 1 d .
C033 C 0.1195(4) 0.3648(3) 0.0867(2) 0.0837(14) Uani 1 d .
H033 H 0.177 0.339 0.0819 0.1 Uiso 1 calc R
C034 C 0.1408(4) -0.1826(3) -0.1318(3) 0.0859(15) Uani 1 d .
H034 H 0.1008 -0.1795 -0.1671 0.103 Uiso 1 calc R
C035 C 0.0768(4) 0.3717(2) -0.0208(2) 0.0727(12) Uani 1 d .
H03A H 0.0204 0.388 -0.0479 0.087 Uiso 1 calc R
H03B H 0.1366 0.3975 -0.0278 0.087 Uiso 1 calc R
C036 C 0.1769(4) 0.1741(5) -0.3119(2) 0.0997(19) Uani 1 d .
C037 C 0.4844(4) 0.1926(3) -0.22568(19) 0.0801(14) Uani 1 d .
H03C H 0.5358 0.1726 -0.2463 0.096 Uiso 1 calc R
H03D H 0.4272 0.2058 -0.2534 0.096 Uiso 1 calc R
C038 C 0.7138(4) 0.3252(3) -0.1416(3) 0.0942(16) Uani 1 d .
H038 H 0.7067 0.2804 -0.1277 0.113 Uiso 1 calc R
C039 C 0.1483(6) -0.2450(3) -0.1022(4) 0.112(2) Uani 1 d .
H039 H 0.1125 -0.2836 -0.1178 0.135 Uiso 1 calc R
C040 C 0.2452(4) 0.1261(3) -0.2730(2) 0.0921(16) Uani 1 d .
H04A H 0.2104 0.0826 -0.2678 0.111 Uiso 1 calc R
H04B H 0.3061 0.1157 -0.2899 0.111 Uiso 1 calc R
C041 C -0.0485(5) 0.4412(3) 0.1033(3) 0.0938(17) Uani 1 d .
H041 H -0.1049 0.4676 0.1093 0.113 Uiso 1 calc R
C042 C -0.1421(4) 0.2390(5) -0.2896(3) 0.122(3) Uani 1 d .
H04A H -0.1833 0.2413 -0.3267 0.146 Uiso 1 calc R
H04B H -0.1833 0.2553 -0.2613 0.146 Uiso 1 calc R
C043 C 0.2358(4) 0.3966(3) -0.1785(3) 0.0986(17) Uani 1 d .
H04C H 0.2973 0.4122 -0.1925 0.118 Uiso 1 calc R
H04D H 0.2378 0.413 -0.1395 0.118 Uiso 1 calc R
C044 C 0.0997(4) 0.3796(3) 0.1409(3) 0.0899(15) Uani 1 d .
H044 H 0.1432 0.3635 0.1723 0.108 Uiso 1 calc R
C045 C 0.6740(4) 0.4104(3) -0.2152(3) 0.0993(17) Uani 1 d .
H045 H 0.6391 0.424 -0.2502 0.119 Uiso 1 calc R
C046 C -0.1131(5) 0.1641(4) -0.2769(3) 0.120(2) Uani 1 d .
H04C H -0.1697 0.134 -0.2909 0.144 Uiso 1 calc R
H04D H -0.0562 0.1517 -0.2967 0.144 Uiso 1 calc R
C047 C 0.2053(6) -0.2510(4) -0.0519(4) 0.116(2) Uani 1 d .
H047 H 0.2108 -0.2938 -0.0332 0.139 Uiso 1 calc R
C048 C 0.7411(6) 0.4573(3) -0.1827(4) 0.124(2) Uani 1 d .
H048 H 0.752 0.5012 -0.1973 0.149 Uiso 1 calc R
C049 C 0.0169(5) 0.4176(3) 0.1489(3) 0.0926(16) Uani 1 d .
H049 H 0.0043 0.4277 0.1858 0.111 Uiso 1 calc R
C050 C 0.2563(4) -0.1940(4) -0.0275(3) 0.109(2) Uani 1 d .
H050 H 0.2949 -0.1985 0.0081 0.131 Uiso 1 calc R
C051 C 0.1053(4) 0.2902(5) -0.3332(3) 0.139(3) Uani 1 d .
H05A H 0.1287 0.2866 -0.3703 0.167 Uiso 1 calc R
H05B H 0.1214 0.3367 -0.3186 0.167 Uiso 1 calc R
C052 C 0.1457(6) 0.4286(4) -0.2146(3) 0.114(2) Uani 1 d .
C053 C -0.0102(4) 0.2803(5) -0.3405(3) 0.158(4) Uani 1 d .
H05C H -0.0407 0.3153 -0.3671 0.19 Uiso 1 calc R
H05D H -0.0258 0.235 -0.3578 0.19 Uiso 1 calc R
C054 C 0.7774(5) 0.3725(4) -0.1092(3) 0.125(2) Uani 1 d .
H054 H 0.8113 0.3596 -0.0737 0.15 Uiso 1 calc R
C055 C 0.7894(6) 0.4393(4) -0.1307(4) 0.126(2) Uani 1 d .
H055 H 0.8307 0.4715 -0.1093 0.152 Uiso 1 calc R
C056 C -0.0160(7) 0.4135(6) -0.2663(5) 0.167(3) Uani 1 d .
H05E H -0.0464 0.4542 -0.2509 0.2 Uiso 1 calc R
H05F H 0.0084 0.4268 -0.3017 0.2 Uiso 1 calc R
C057 C -0.0874(7) 0.3608(5) -0.2765(5) 0.189(5) Uani 1 d .
H05G H -0.1362 0.3759 -0.3083 0.227 Uiso 1 calc R
H05H H -0.1233 0.3586 -0.2433 0.227 Uiso 1 calc R
N1 N 0.5255(2) 0.25481(19) -0.19549(14) 0.0641(9) Uani 1 d .
N2 N 0.0933(2) 0.29788(18) -0.03143(15) 0.0637(9) Uani 1 d .
N3 N 0.1839(2) 0.00512(16) -0.10640(14) 0.0553(8) Uani 1 d .
N4 N -0.0856(3) 0.1529(3) -0.21579(17) 0.1005(15) Uani 1 d .
N5 N 0.0670(5) 0.3885(3) -0.2259(3) 0.132(2) Uani 1 d .
N6 N 0.1610(3) 0.2382(4) -0.2936(2) 0.1069(16) Uani 1 d .
N7 N -0.0564(3) 0.2845(3) -0.2897(2) 0.130(2) Uani 1 d .
O1 O -0.01231(18) 0.14301(15) -0.10895(12) 0.0637(7) Uani 1 d .
O2 O 0.2336(2) 0.32433(16) -0.17869(13) 0.0718(8) Uani 1 d .
O3 O 0.2720(2) 0.16007(16) -0.21821(12) 0.0684(7) Uani 1 d .
O4 O 0.1455(6) 0.4875(3) -0.2308(3) 0.186(3) Uani 1 d .
O5 O -0.2458(3) 0.1309(3) -0.20050(17) 0.1165(14) Uani 1 d .
O6 O 0.1433(4) 0.1477(3) -0.3590(2) 0.156(2) Uani 1 d .
Cl1 Cl 0.17847(11) 0.07962(8) 0.12394(5) 0.0964(5) Uani 1 d .
Cl2 Cl 0.45974(13) 0.17364(12) 0.01375(6) 0.1322(7) Uani 1 d .
Cl3 Cl 0.58749(10) 0.01004(10) -0.06601(8) 0.1191(6) Uani 1 d .

loop_
_atom_site_aniso_label
_atom_site_aniso_U_11
_atom_site_aniso_U_22
_atom_site_aniso_U_33
_atom_site_aniso_U_23
_atom_site_aniso_U_13
_atom_site_aniso_U_12
C001 0.049(2) 0.063(2) 0.075(3) 0.002(2) 0.0323(19) -0.0020(18)
C002 0.0388(17) 0.060(2) 0.068(2) -0.0008(19) 0.0202(17) -0.0101(17)
C003 0.0451(19) 0.062(2) 0.057(2) 0.0006(18) 0.0172(17) -0.0014(17)
C004 0.051(2) 0.062(2) 0.062(2) -0.0109(19) 0.0150(18) -0.0077(18)
C005 0.0397(18) 0.056(2) 0.068(2) 0.0011(19) 0.0185(17) -0.0037(16)
C006 0.0431(19) 0.065(2) 0.073(3) -0.002(2) 0.0210(18) -0.0077(17)
C007 0.049(2) 0.071(3) 0.063(2) -0.001(2) 0.0229(18) -0.0025(18)
C008 0.0409(18) 0.065(2) 0.059(2) 0.0041(19) 0.0193(16) -0.0034(17)
C009 0.048(2) 0.075(3) 0.063(2) -0.007(2) 0.0220(18) -0.0063(19)
C010 0.057(2) 0.064(3) 0.090(3) -0.002(2) 0.043(2) 0.0033(19)
C011 0.047(2) 0.106(3) 0.062(3) -0.014(2) 0.0159(19) 0.002(2)
C012 0.053(2) 0.077(3) 0.066(3) 0.005(2) 0.0143(19) -0.015(2)
C013 0.055(2) 0.081(3) 0.065(2) -0.012(2) 0.024(2) -0.019(2)
C014 0.059(2) 0.075(3) 0.068(3) -0.013(2) 0.0168(19) -0.003(2)
C015 0.0450(19) 0.061(2) 0.071(3) 0.004(2) 0.0146(18) -0.0075(17)
C016 0.061(3) 0.103(3) 0.060(2) 0.006(2) 0.026(2) 0.008(2)
C017 0.044(2) 0.095(3) 0.084(3) 0.000(3) 0.012(2) 0.008(2)
C018 0.048(2) 0.063(2) 0.084(3) 0.005(2) 0.0228(19) -0.0036(18)
C019 0.046(2) 0.091(3) 0.086(3) -0.008(3) 0.023(2) -0.010(2)
C020 0.061(2) 0.068(3) 0.066(3) -0.007(2) 0.027(2) -0.012(2)
C021 0.040(2) 0.092(3) 0.084(3) 0.008(2) 0.0178(19) 0.002(2)
C022 0.050(2) 0.087(3) 0.072(3) 0.005(2) 0.027(2) 0.002(2)
C023 0.053(2) 0.062(3) 0.081(3) -0.011(2) 0.027(2) -0.0060(19)
C024 0.052(2) 0.101(3) 0.076(3) -0.001(2) 0.031(2) -0.019(2)
C025 0.052(2) 0.103(4) 0.083(3) 0.012(3) 0.017(2) -0.007(2)
C026 0.055(2) 0.103(3) 0.090(3) 0.011(3) 0.037(2) -0.001(2)
C027 0.071(3) 0.080(3) 0.097(4) 0.007(3) 0.027(3) -0.005(2)
C028 0.066(3) 0.114(4) 0.061(3) -0.006(3) 0.013(2) 0.010(3)
C029 0.049(2) 0.078(3) 0.097(3) 0.008(3) 0.030(2) -0.008(2)
C030 0.052(2) 0.074(3) 0.088(3) 0.005(2) 0.024(2) -0.006(2)
C031 0.078(3) 0.063(3) 0.102(4) 0.006(3) 0.021(3) 0.004(2)
C032 0.069(3) 0.050(2) 0.092(3) 0.006(2) 0.025(2) -0.006(2)
C033 0.067(3) 0.080(3) 0.107(4) 0.007(3) 0.020(3) 0.001(2)
C034 0.079(3) 0.075(3) 0.113(4) -0.024(3) 0.048(3) -0.017(3)
C035 0.072(3) 0.064(3) 0.087(3) 0.012(2) 0.025(2) -0.004(2)
C036 0.071(3) 0.164(6) 0.062(3) 0.003(4) 0.001(3) -0.034(4)
C037 0.075(3) 0.109(4) 0.061(3) -0.006(2) 0.025(2) -0.037(3)
C038 0.078(3) 0.089(4) 0.112(4) 0.023(3) 0.000(3) -0.018(3)
C039 0.109(5) 0.071(4) 0.175(7) -0.032(4) 0.088(5) -0.028(3)
C040 0.075(3) 0.127(4) 0.073(3) -0.010(3) 0.005(2) -0.030(3)
C041 0.102(4) 0.064(3) 0.125(5) 0.000(3) 0.052(4) 0.009(3)
C042 0.054(3) 0.209(8) 0.102(4) 0.051(5) 0.012(3) -0.007(4)
C043 0.085(4) 0.084(4) 0.134(5) 0.022(3) 0.042(3) -0.006(3)
C044 0.088(4) 0.087(4) 0.096(4) 0.008(3) 0.020(3) -0.006(3)
C045 0.086(4) 0.097(4) 0.118(4) 0.022(3) 0.025(3) -0.002(3)
C046 0.099(4) 0.173(7) 0.088(4) 0.019(4) 0.013(3) -0.025(4)
C047 0.098(5) 0.079(4) 0.186(8) 0.014(5) 0.079(5) -0.001(4)
C048 0.132(6) 0.083(4) 0.154(7) 0.020(4) 0.008(5) -0.040(4)
C049 0.122(5) 0.067(3) 0.092(4) -0.004(3) 0.028(4) -0.017(3)
C050 0.074(3) 0.144(6) 0.117(5) 0.037(4) 0.040(3) 0.023(4)
C051 0.074(4) 0.230(8) 0.119(5) 0.087(5) 0.027(3) 0.001(4)
C052 0.117(5) 0.100(5) 0.135(5) 0.048(4) 0.051(4) 0.019(4)
C053 0.073(4) 0.301(11) 0.100(4) 0.086(6) 0.011(3) -0.014(5)
C054 0.106(5) 0.133(6) 0.126(5) 0.017(4) -0.018(4) -0.044(4)
C055 0.116(5) 0.111(5) 0.149(7) -0.018(5) 0.005(5) -0.041(4)
C056 0.129(7) 0.175(9) 0.191(9) 0.044(7) 0.005(6) 0.038(7)
C057 0.102(6) 0.153(8) 0.305(13) 0.093(8) 0.001(7) 0.054(6)
N1 0.0463(17) 0.081(2) 0.071(2) -0.0060(18) 0.0289(15) -0.0156(16)
N2 0.0524(18) 0.066(2) 0.080(2) 0.0070(17) 0.0341(16) 0.0012(15)
N3 0.0433(16) 0.0556(19) 0.071(2) -0.0064(15) 0.0213(14) -0.0066(13)
N4 0.067(2) 0.164(4) 0.072(3) 0.018(3) 0.011(2) -0.023(3)
N5 0.105(4) 0.133(5) 0.156(5) 0.060(4) 0.006(4) 0.040(4)
N6 0.069(3) 0.159(5) 0.093(3) 0.040(4) 0.010(2) -0.011(3)
N7 0.060(3) 0.195(6) 0.134(4) 0.079(4) 0.010(3) 0.000(3)
O1 0.0432(14) 0.0792(19) 0.0711(18) 0.0081(14) 0.0166(12) -0.0026(12)
O2 0.0613(17) 0.075(2) 0.084(2) 0.0185(16) 0.0287(15) 0.0073(14)
O3 0.0633(17) 0.0815(19) 0.0610(17) 0.0005(14) 0.0102(13) -0.0109(14)
O4 0.229(7) 0.116(4) 0.217(6) 0.076(4) 0.046(5) 0.045(4)
O5 0.0520(19) 0.187(4) 0.108(3) 0.031(3) -0.0008(18) -0.019(2)
O6 0.141(4) 0.234(6) 0.086(3) 0.012(3) -0.017(3) -0.053(4)
Cl1 0.0945(9) 0.1184(11) 0.0721(8) 0.0075(7) -0.0044(6) -0.0174(8)
Cl2 0.1067(11) 0.215(2) 0.0753(9) 0.0354(10) 0.0147(8) 0.0502(12)
Cl3 0.0599(7) 0.1427(14) 0.1528(14) 0.0391(11) 0.0065(8) 0.0211(8)

loop_
_atom_type_symbol
_atom_type_description
_atom_type_scat_dispersion_real
_atom_type_scat_dispersion_imag
_atom_type_scat_source
C C 0.0033 0.0016 'International Tables Vol C Tables 4.2.6.8 and 6.1.1.4'
H H 0 0 'International Tables Vol C Tables 4.2.6.8 and 6.1.1.4'
N N 0.0061 0.0033 'International Tables Vol C Tables 4.2.6.8 and 6.1.1.4'
O O 0.0106 0.006 'International Tables Vol C Tables 4.2.6.8 and 6.1.1.4'
Cl Cl 0.1484 0.1585 'International Tables Vol C Tables 4.2.6.8 and 6.1.1.4'

loop_
_geom_angle_atom_site_label_1
_geom_angle_atom_site_label_2
_geom_angle_atom_site_label_3
_geom_angle
C020 C001 C008 117.8(4)
C020 C001 C010 119.9(4)
C008 C001 C010 122.1(4)
C015 C002 C008 118.7(4)
C015 C002 C006 118.5(4)
C008 C002 C006 122.8(4)
C009 C003 C007 122.2(4)
C009 C003 O2 120.3(3)
C007 C003 O2 117.4(3)
C005 C004 C013 122.2(4)
C005 C004 O3 118.6(3)
C013 C004 O3 119.0(4)
C004 C005 C030 118.5(3)
C004 C005 C018 120.1(4)
C030 C005 C018 121.3(3)
N3 C006 C002 110.6(3)
C016 C007 C003 118.4(3)
C016 C007 C022 120.4(3)
C003 C007 C022 120.8(4)
O1 C008 C002 118.7(3)
O1 C008 C001 119.4(4)
C002 C008 C001 121.7(4)
C011 C009 C003 118.4(3)
C011 C009 C026 121.4(4)
C003 C009 C026 120.2(4)
N2 C010 C001 108.5(3)
C009 C011 C028 120.1(4)
C020 C012 C015 121.5(4)
C020 C012 Cl1 119.6(4)
C015 C012 Cl1 118.9(4)
C019 C013 C004 117.7(4)
C019 C013 C037 119.2(4)
C004 C013 C037 123.1(4)
N3 C014 C023 112.9(3)
C012 C015 C002 119.4(4)
C007 C016 C028 120.3(4)
C019 C017 C030 121.7(4)
C019 C017 Cl3 119.5(3)
C030 C017 Cl3 118.8(4)
N3 C018 C005 113.9(3)
C017 C019 C013 120.5(4)
C012 C020 C001 120.8(4)
O1 C021 C025 111.7(3)
N2 C022 C007 114.1(4)
C027 C023 C034 118.7(5)
C027 C023 C014 121.4(4)
C034 C023 C014 119.9(4)
N1 C024 C029 111.9(4)
O5 C025 N4 123.1(5)
O5 C025 C021 120.7(4)
N4 C025 C021 116.1(4)
N1 C026 C009 112.6(4)
C023 C027 C050 118.7(5)
C016 C028 C011 120.5(4)
C016 C028 Cl2 119.8(4)
C011 C028 Cl2 119.7(3)
C038 C029 C045 119.1(5)
C038 C029 C024 120.4(4)
C045 C029 C024 120.4(5)
C017 C030 C005 119.4(4)
C032 C031 C041 120.7(5)
C031 C032 C033 116.9(5)
C031 C032 C035 121.4(5)
C033 C032 C035 121.7(4)
C044 C033 C032 121.8(5)
C039 C034 C023 119.7(6)
N2 C035 C032 114.3(3)
O6 C036 N6 127.6(7)
O6 C036 C040 114.2(7)
N6 C036 C040 118.2(5)
N1 C037 C013 112.6(3)
C029 C038 C054 121.5(5)
C047 C039 C034 121.4(6)
O3 C040 C036 109.0(5)
C049 C041 C031 119.6(5)
N7 C042 C046 113.5(5)
O2 C043 C052 113.0(5)
C049 C044 C033 120.1(6)
C029 C045 C048 118.8(6)
N4 C046 C042 111.2(6)
C039 C047 C050 119.9(7)
C055 C048 C045 121.3(6)
C044 C049 C041 120.9(6)
C047 C050 C027 121.6(7)
N6 C051 C053 113.1(5)
O4 C052 N5 122.0(8)
O4 C052 C043 122.3(8)
N5 C052 C043 115.7(6)
N7 C053 C051 115.9(6)
C055 C054 C038 119.1(6)
C048 C055 C054 120.1(6)
C057 C056 N5 108.6(8)
C056 C057 N7 121.8(7)
C026 N1 C037 112.8(4)
C026 N1 C024 109.7(4)
C037 N1 C024 109.7(3)
C035 N2 C022 111.2(3)
C035 N2 C010 112.5(3)
C022 N2 C010 110.6(3)
C014 N3 C018 111.2(3)
C014 N3 C006 109.2(3)
C018 N3 C006 111.2(3)
C025 N4 C046 121.1(5)
C052 N5 C056 117.6(7)
C036 N6 C051 120.1(6)
C053 N7 C042 113.5(7)
C053 N7 C057 112.1(7)
C042 N7 C057 109.9(6)
C008 O1 C021 116.1(3)
C043 O2 C003 113.9(4)
C004 O3 C040 112.4(3)

loop_
_geom_bond_atom_site_label_1
_geom_bond_atom_site_label_2
_geom_bond_distance
C001 C020 1.379(6)
C001 C008 1.404(6)
C001 C010 1.522(6)
C002 C015 1.386(6)
C002 C008 1.396(5)
C002 C006 1.520(5)
C003 C009 1.390(5)
C003 C007 1.392(5)
C003 O2 1.397(5)
C004 C005 1.382(5)
C004 C013 1.407(5)
C004 O3 1.413(5)
C005 C030 1.391(6)
C005 C018 1.517(5)
C006 N3 1.477(4)
C007 C016 1.370(6)
C007 C022 1.521(5)
C008 O1 1.386(5)
C009 C011 1.372(6)
C009 C026 1.547(6)
C010 N2 1.478(5)
C011 C028 1.391(6)
C012 C020 1.372(6)
C012 C015 1.384(6)
C012 Cl1 1.748(5)
C013 C019 1.379(6)
C013 C037 1.515(6)
C014 N3 1.461(5)
C014 C023 1.509(6)
C016 C028 1.388(6)
C017 C019 1.369(7)
C017 C030 1.384(6)
C017 Cl3 1.759(5)
C018 N3 1.467(5)
C021 O1 1.433(5)
C021 C025 1.467(7)
C022 N2 1.473(5)
C023 C027 1.388(7)
C023 C034 1.410(6)
C024 N1 1.471(5)
C024 C029 1.520(6)
C025 O5 1.229(5)
C025 N4 1.326(6)
C026 N1 1.458(6)
C027 C050 1.391(8)
C028 Cl2 1.747(5)
C029 C038 1.376(7)
C029 C045 1.400(7)
C031 C032 1.387(6)
C031 C041 1.407(8)
C032 C033 1.409(7)
C032 C035 1.486(6)
C033 C044 1.370(7)
C034 C039 1.384(9)
C035 N2 1.460(5)
C036 O6 1.247(7)
C036 N6 1.330(8)
C036 C040 1.516(9)
C037 N1 1.458(6)
C038 C054 1.398(8)
C039 C047 1.325(10)
C040 O3 1.449(6)
C041 C049 1.368(8)
C042 N7 1.436(8)
C042 C046 1.508(10)
C043 O2 1.388(6)
C043 C052 1.506(9)
C044 C049 1.354(8)
C045 C048 1.418(9)
C046 N4 1.455(7)
C047 C050 1.373(10)
C048 C055 1.351(10)
C051 N6 1.495(8)
C051 C053 1.535(8)
C052 O4 1.192(7)
C052 N5 1.298(9)
C053 N7 1.421(9)
C054 C055 1.396(10)
C056 C057 1.386(12)
C056 N5 1.442(9)
C057 N7 1.564(11)

loop_
_geom_hbond_atom_site_label_D
_geom_hbond_atom_site_label_H
_geom_hbond_atom_site_label_A
_geom_hbond_distance_DH
_geom_hbond_distance_HA
_geom_hbond_distance_DA
_geom_hbond_angle_DHA
N6 HN3 O2 1.241(6) 2.041(3) 3.215(7) 156.0(3)

loop_
_cod_related_entry_id
_cod_related_entry_database
_cod_related_entry_code
1 ChemSpider 21156835
